data_7154752
loop_
_publ_author_name
'Rawat, Varun'
'Press, Konstantin'
'Goldberg, Israel'
'Vigalok, Arkadi'

_publ_section_title
;
 Straightforward synthesis and catalytic applications of rigid N,O-type
 calixarene ligands.
;
_journal_issue 46
_journal_name_full 'Organic &amp; biomolecular chemistry'
_journal_page_first 11189
_journal_page_last 11193
_journal_paper_doi 10.1039/c5ob01987g
_journal_volume 13
_journal_year 2015
_chemical_formula_moiety 'C50 H58 Cl2 N4 O2 Ti, 2(C6 H6)'
_chemical_formula_sum 'C62 H70 Cl2 N4 O2 Ti'
_chemical_formula_weight 1022.02
_chemical_name_systematic
; 
 ? 
;
_space_group_IT_number 14
_symmetry_cell_setting monoclinic
_symmetry_space_group_name_Hall '-P 2yn'
_symmetry_space_group_name_H-M 'P 1 21/n 1'
_atom_sites_solution_hydrogens geom
_atom_sites_solution_primary direct
_atom_sites_solution_secondary difmap
_audit_creation_method SHELXL-97
_audit_update_record
;
2015-09-24 deposited with the CCDC.
2015-10-12 downloaded from the CCDC.
;
_cell_angle_alpha 90.00
_cell_angle_beta 99.131(4)
_cell_angle_gamma 90.00
_cell_formula_units_Z 4
_cell_length_a 14.4979(13)
_cell_length_b 12.8321(12)
_cell_length_c 30.827(3)
_cell_measurement_reflns_used 10964
_cell_measurement_temperature 110(2)
_cell_measurement_theta_max 28.35
_cell_measurement_theta_min 1.67
_cell_volume 5662.3(9)
_computing_cell_refinement 'Saint, Bruker-AXS'
_computing_data_collection 'Apex2, Bruker-AXS'
_computing_data_reduction 'Saint, Bruker-AXS'
_computing_structure_refinement 'SHELXL-97 (Sheldrick, 2008)'
_computing_structure_solution 'SHELXTL-2013 (Sheldrick, 2008)'
_diffrn_ambient_temperature 110(2)
_diffrn_detector_area_resol_mean 1.75
_diffrn_measured_fraction_theta_full 0.997
_diffrn_measured_fraction_theta_max 0.997
_diffrn_measurement_device_type 'ApexDuo, Bruker-AXS'
_diffrn_measurement_method '1 deg. \f and \w scans'
_diffrn_radiation_monochromator graphite
_diffrn_radiation_source 'fine-focus sealed tube'
_diffrn_radiation_type MoK\a
_diffrn_radiation_wavelength 0.71073
_diffrn_reflns_av_R_equivalents 0.0462
_diffrn_reflns_av_sigmaI/netI 0.0483
_diffrn_reflns_limit_h_max 19
_diffrn_reflns_limit_h_min -19
_diffrn_reflns_limit_k_max 17
_diffrn_reflns_limit_k_min -13
_diffrn_reflns_limit_l_max 40
_diffrn_reflns_limit_l_min -41
_diffrn_reflns_number 56350
_diffrn_reflns_theta_full 28.35
_diffrn_reflns_theta_max 28.35
_diffrn_reflns_theta_min 1.67
_diffrn_standards_number 0
_exptl_absorpt_coefficient_mu 0.291
_exptl_absorpt_correction_T_max 0.9441
_exptl_absorpt_correction_T_min 0.9127
_exptl_absorpt_correction_type multi-scan
_exptl_absorpt_process_details 'Sadabs, Bruker-AXS'
_exptl_crystal_colour yellow
_exptl_crystal_density_diffrn 1.199
_exptl_crystal_density_method 'not measured'
_exptl_crystal_description needle
_exptl_crystal_F_000 2168
_exptl_crystal_size_max 0.32
_exptl_crystal_size_mid 0.20
_exptl_crystal_size_min 0.20
_refine_diff_density_max 0.658
_refine_diff_density_min -0.440
_refine_diff_density_rms 0.058
_refine_ls_extinction_method none
_refine_ls_goodness_of_fit_ref 1.023
_refine_ls_hydrogen_treatment constr
_refine_ls_matrix_type full
_refine_ls_number_parameters 652
_refine_ls_number_reflns 14102
_refine_ls_number_restraints 0
_refine_ls_restrained_S_all 1.023
_refine_ls_R_factor_all 0.0616
_refine_ls_R_factor_gt 0.0427
_refine_ls_shift/su_max 0.003
_refine_ls_shift/su_mean 0.000
_refine_ls_structure_factor_coef Fsqd
_refine_ls_weighting_details 'calc w=1/[\s^2^(Fo^2^)+(0.0388P)^2^+3.5880P] where P=(Fo^2^+2Fc^2^)/3'
_refine_ls_weighting_scheme calc
_refine_ls_wR_factor_gt 0.0949
_refine_ls_wR_factor_ref 0.1044
_reflns_number_gt 10964
_reflns_number_total 14102
_reflns_threshold_expression >2sigma(I)
_cod_data_source_file c5ob01987g2.cif
_cod_data_source_block ar113
_cod_depositor_comments 'Adding full bibliography for 7154751--7154753.cif.'
_cod_original_cell_volume 5662.4(9)
_cod_original_sg_symbol_H-M 'P 21/n'
_cod_database_code 7154752

loop_
_symmetry_equiv_pos_as_xyz
'x, y, z'
'-x+1/2, y+1/2, -z+1/2'
'-x, -y, -z'
'x-1/2, -y-1/2, z-1/2'

loop_
_atom_site_label
_atom_site_type_symbol
_atom_site_fract_x
_atom_site_fract_y
_atom_site_fract_z
_atom_site_U_iso_or_equiv
_atom_site_adp_type
_atom_site_occupancy
_atom_site_symmetry_multiplicity
_atom_site_calc_flag
_atom_site_refinement_flags
Ti1 Ti 0.44563(2) 0.89249(2) 0.228169(9) 0.01081(7) Uani 1 1 d .
Cl1 Cl 0.43488(3) 1.04982(3) 0.269576(13) 0.01819(9) Uani 1 1 d .
Cl2 Cl 0.54638(3) 0.82201(3) 0.290019(13) 0.01933(9) Uani 1 1 d .
O1 O 0.45935(8) 0.76807(8) 0.20111(4) 0.0133(2) Uani 1 1 d .
O2 O 0.37074(8) 0.94962(8) 0.18111(4) 0.0134(2) Uani 1 1 d .
N1 N 0.60232(9) 0.96286(10) 0.17434(4) 0.0133(3) Uani 1 1 d .
N2 N 0.57250(9) 0.96507(10) 0.21395(4) 0.0137(3) Uani 1 1 d .
N3 N 0.25968(9) 0.78396(10) 0.24560(4) 0.0128(3) Uani 1 1 d .
N4 N 0.33493(10) 0.84284(11) 0.26280(4) 0.0149(3) Uani 1 1 d .
C0 C 0.32908(13) 0.85228(14) 0.30564(5) 0.0196(4) Uani 1 1 d .
H21 H 0.3722 0.8900 0.3263 0.023 Uiso 1 1 calc R
C1 C 0.77820(15) 0.44550(17) 0.06903(7) 0.0333(5) Uani 1 1 d .
H1 H 0.7560 0.3868 0.0517 0.040 Uiso 1 1 calc R
C2 C 0.84708(15) 0.43321(17) 0.10499(7) 0.0343(5) Uani 1 1 d .
H5 H 0.8724 0.3660 0.1123 0.041 Uiso 1 1 calc R
C3 C 0.87950(15) 0.51853(18) 0.13047(7) 0.0329(5) Uani 1 1 d .
H4 H 0.9271 0.5101 0.1552 0.040 Uiso 1 1 calc R
C4 C 0.84235(15) 0.61574(17) 0.11970(7) 0.0323(5) Uani 1 1 d .
H2 H 0.8641 0.6744 0.1372 0.039 Uiso 1 1 calc R
C5 C 0.74129(15) 0.54314(16) 0.05818(7) 0.0316(5) Uani 1 1 d .
H3 H 0.6939 0.5517 0.0334 0.038 Uiso 1 1 calc R
C6 C 0.77356(14) 0.62808(16) 0.08349(7) 0.0316(5) Uani 1 1 d .
H6 H 0.7485 0.6953 0.0760 0.038 Uiso 1 1 calc R
C7 C 0.49101(11) 0.66938(12) 0.19735(5) 0.0126(3) Uani 1 1 d .
C8 C 0.57650(11) 0.65265(12) 0.18234(5) 0.0134(3) Uani 1 1 d .
C9 C 0.63375(11) 0.74281(12) 0.16928(5) 0.0149(3) Uani 1 1 d .
H66 H 0.6514 0.7895 0.1948 0.018 Uiso 1 1 calc R
H65 H 0.6919 0.7159 0.1603 0.018 Uiso 1 1 calc R
C10 C 0.57874(11) 0.80374(12) 0.13169(5) 0.0139(3) Uani 1 1 d .
C11 C 0.55467(11) 0.90750(12) 0.13679(5) 0.0126(3) Uani 1 1 d .
C12 C 0.63942(12) 1.01563(13) 0.24088(6) 0.0175(3) Uani 1 1 d .
H9 H 0.6376 1.0294 0.2710 0.021 Uiso 1 1 calc R
C13 C 0.71172(12) 1.04515(13) 0.21891(6) 0.0193(4) Uani 1 1 d .
H8 H 0.7671 1.0818 0.2306 0.023 Uiso 1 1 calc R
C14 C 0.68597(11) 1.00994(13) 0.17658(6) 0.0173(3) Uani 1 1 d .
H7 H 0.7209 1.0175 0.1532 0.021 Uiso 1 1 calc R
C15 C 0.49027(11) 0.96009(12) 0.10659(5) 0.0137(3) Uani 1 1 d .
C16 C 0.45391(11) 1.06617(12) 0.11704(5) 0.0138(3) Uani 1 1 d .
H53 H 0.4659 1.1163 0.0942 0.017 Uiso 1 1 calc R
H52 H 0.4886 1.0904 0.1455 0.017 Uiso 1 1 calc R
C17 C 0.35052(11) 1.06558(12) 0.11946(5) 0.0126(3) Uani 1 1 d .
C18 C 0.31368(11) 1.00735(12) 0.15120(5) 0.0122(3) Uani 1 1 d .
C19 C 0.21639(11) 1.00525(12) 0.15094(5) 0.0127(3) Uani 1 1 d .
C20 C 0.15885(11) 1.06419(12) 0.11995(5) 0.0144(3) Uani 1 1 d .
H10 H 0.0934 1.0635 0.1203 0.017 Uiso 1 1 calc R
C21 C 0.19340(11) 1.12464(12) 0.08821(5) 0.0138(3) Uani 1 1 d .
C22 C 0.12541(12) 1.18563(13) 0.05430(5) 0.0168(3) Uani 1 1 d .
C23 C 0.17667(13) 1.24599(15) 0.02236(6) 0.0246(4) Uani 1 1 d .
H11 H 0.2200 1.2959 0.0388 0.037 Uiso 1 1 calc R
H12 H 0.1311 1.2836 0.0011 0.037 Uiso 1 1 calc R
H13 H 0.2117 1.1971 0.0067 0.037 Uiso 1 1 calc R
C24 C 0.05758(14) 1.10866(15) 0.02760(6) 0.0273(4) Uani 1 1 d .
H16 H 0.0931 1.0578 0.0132 0.041 Uiso 1 1 calc R
H15 H 0.0149 1.1469 0.0053 0.041 Uiso 1 1 calc R
H14 H 0.0216 1.0722 0.0473 0.041 Uiso 1 1 calc R
C25 C 0.06948(13) 1.26347(14) 0.07768(6) 0.0243(4) Uani 1 1 d .
H17 H 0.0362 1.2259 0.0982 0.037 Uiso 1 1 calc R
H18 H 0.0243 1.2999 0.0559 0.037 Uiso 1 1 calc R
H19 H 0.1122 1.3142 0.0939 0.037 Uiso 1 1 calc R
C26 C 0.28914(12) 1.12316(12) 0.08887(5) 0.0138(3) Uani 1 1 d .
H20 H 0.3143 1.1631 0.0676 0.017 Uiso 1 1 calc R
C27 C 0.17447(11) 0.93393(12) 0.18153(5) 0.0144(3) Uani 1 1 d .
H50 H 0.1066 0.9473 0.1789 0.017 Uiso 1 1 calc R
H51 H 0.2034 0.9478 0.2123 0.017 Uiso 1 1 calc R
C28 C 0.19097(11) 0.82144(12) 0.16997(5) 0.0131(3) Uani 1 1 d .
C29 C 0.24163(11) 0.75441(12) 0.20020(5) 0.0121(3) Uani 1 1 d .
C30 C 0.20901(12) 0.75674(13) 0.27676(5) 0.0164(3) Uani 1 1 d .
H25 H 0.1539 0.7155 0.2726 0.020 Uiso 1 1 calc R
C31 C 0.25184(12) 0.79980(14) 0.31577(6) 0.0196(4) Uani 1 1 d .
H24 H 0.2324 0.7946 0.3437 0.024 Uiso 1 1 calc R
C32 C 0.27470(11) 0.65891(12) 0.18841(5) 0.0134(3) Uani 1 1 d .
C33 C 0.34214(11) 0.59569(12) 0.22058(5) 0.0150(3) Uani 1 1 d .
H37 H 0.3152 0.5257 0.2237 0.018 Uiso 1 1 calc R
H38 H 0.3501 0.6300 0.2497 0.018 Uiso 1 1 calc R
C34 C 0.43693(11) 0.58369(12) 0.20647(5) 0.0138(3) Uani 1 1 d .
C35 C 0.47172(12) 0.48360(12) 0.20195(5) 0.0152(3) Uani 1 1 d .
H26 H 0.4355 0.4258 0.2086 0.018 Uiso 1 1 calc R
C36 C 0.55679(12) 0.46419(12) 0.18814(5) 0.0155(3) Uani 1 1 d .
C37 C 0.60755(12) 0.55106(12) 0.17799(5) 0.0152(3) Uani 1 1 d .
H27 H 0.6653 0.5404 0.1678 0.018 Uiso 1 1 calc R
C38 C 0.59223(12) 0.35361(13) 0.18192(6) 0.0212(4) Uani 1 1 d .
C39 C 0.69484(14) 0.34323(16) 0.20217(10) 0.0476(7) Uani 1 1 d .
H29 H 0.7020 0.3572 0.2338 0.071 Uiso 1 1 calc R
H28 H 0.7321 0.3934 0.1883 0.071 Uiso 1 1 calc R
H30 H 0.7164 0.2724 0.1974 0.071 Uiso 1 1 calc R
C40 C 0.58246(19) 0.33088(17) 0.13225(7) 0.0413(6) Uani 1 1 d .
H33 H 0.6195 0.3814 0.1185 0.062 Uiso 1 1 calc R
H31 H 0.5167 0.3365 0.1189 0.062 Uiso 1 1 calc R
H32 H 0.6050 0.2603 0.1278 0.062 Uiso 1 1 calc R
C41 C 0.53614(14) 0.27167(14) 0.20236(7) 0.0263(4) Uani 1 1 d .
H34 H 0.5634 0.2027 0.1993 0.039 Uiso 1 1 calc R
H36 H 0.4713 0.2723 0.1873 0.039 Uiso 1 1 calc R
H35 H 0.5377 0.2874 0.2336 0.039 Uiso 1 1 calc R
C42 C 0.24746(12) 0.62532(12) 0.14520(5) 0.0151(3) Uani 1 1 d .
H49 H 0.2691 0.5599 0.1365 0.018 Uiso 1 1 calc R
C43 C 0.18930(11) 0.68548(13) 0.11450(5) 0.0155(3) Uani 1 1 d .
C44 C 0.16407(11) 0.78447(13) 0.12752(5) 0.0153(3) Uani 1 1 d .
H39 H 0.1273 0.8279 0.1066 0.018 Uiso 1 1 calc R
C45 C 0.15360(13) 0.64843(14) 0.06774(6) 0.0214(4) Uani 1 1 d .
C46 C 0.17840(16) 0.72934(16) 0.03474(6) 0.0308(5) Uani 1 1 d .
H42 H 0.1476 0.7956 0.0392 0.046 Uiso 1 1 calc R
H41 H 0.1571 0.7045 0.0048 0.046 Uiso 1 1 calc R
H40 H 0.2462 0.7396 0.0392 0.046 Uiso 1 1 calc R
C47 C 0.19548(16) 0.54341(15) 0.05761(6) 0.0296(4) Uani 1 1 d .
H45 H 0.2637 0.5489 0.0619 0.044 Uiso 1 1 calc R
H43 H 0.1723 0.5240 0.0271 0.044 Uiso 1 1 calc R
H44 H 0.1772 0.4900 0.0773 0.044 Uiso 1 1 calc R
C48 C 0.04671(15) 0.63680(19) 0.06202(7) 0.0378(5) Uani 1 1 d .
H46 H 0.0304 0.5855 0.0831 0.057 Uiso 1 1 calc R
H47 H 0.0230 0.6134 0.0321 0.057 Uiso 1 1 calc R
H48 H 0.0186 0.7042 0.0673 0.057 Uiso 1 1 calc R
C49 C 0.45855(11) 0.91004(13) 0.06670(5) 0.0145(3) Uani 1 1 d .
H64 H 0.4148 0.9446 0.0453 0.017 Uiso 1 1 calc R
C50 C 0.48957(11) 0.81060(13) 0.05764(5) 0.0148(3) Uani 1 1 d .
C51 C 0.54592(12) 0.75706(13) 0.09162(5) 0.0155(3) Uani 1 1 d .
H54 H 0.5621 0.6866 0.0871 0.019 Uiso 1 1 calc R
C52 C 0.46975(12) 0.76189(13) 0.01173(5) 0.0180(3) Uani 1 1 d .
C53 C 0.43741(14) 0.64821(14) 0.01344(6) 0.0266(4) Uani 1 1 d .
H55 H 0.4859 0.6073 0.0316 0.040 Uiso 1 1 calc R
H56 H 0.4260 0.6194 -0.0164 0.040 Uiso 1 1 calc R
H57 H 0.3796 0.6454 0.0261 0.040 Uiso 1 1 calc R
C54 C 0.56213(13) 0.76424(15) -0.00691(6) 0.0250(4) Uani 1 1 d .
H59 H 0.5832 0.8365 -0.0085 0.037 Uiso 1 1 calc R
H60 H 0.5524 0.7336 -0.0364 0.037 Uiso 1 1 calc R
H58 H 0.6096 0.7241 0.0123 0.037 Uiso 1 1 calc R
C55 C 0.39636(13) 0.82295(15) -0.01971(6) 0.0245(4) Uani 1 1 d .
H62 H 0.3379 0.8261 -0.0075 0.037 Uiso 1 1 calc R
H63 H 0.3851 0.7879 -0.0483 0.037 Uiso 1 1 calc R
H61 H 0.4191 0.8938 -0.0234 0.037 Uiso 1 1 calc R
C56 C 0.59136(18) 0.4291(2) 0.35711(12) 0.0616(8) Uani 1 1 d .
H67 H 0.5663 0.3702 0.3407 0.074 Uiso 1 1 calc R
C57 C 0.58436(15) 0.5306(2) 0.33790(9) 0.0503(7) Uani 1 1 d .
H72 H 0.5546 0.5407 0.3085 0.060 Uiso 1 1 calc R
C58 C 0.62172(16) 0.61329(18) 0.36305(8) 0.0396(6) Uani 1 1 d .
H69 H 0.6171 0.6816 0.3510 0.048 Uiso 1 1 calc R
C59 C 0.66532(19) 0.5984(2) 0.40505(9) 0.0483(6) Uani 1 1 d .
H68 H 0.6914 0.6563 0.4219 0.058 Uiso 1 1 calc R
C60 C 0.63503(19) 0.4183(2) 0.39973(11) 0.0589(8) Uani 1 1 d .
H70 H 0.6393 0.3512 0.4129 0.071 Uiso 1 1 calc R
C61 C 0.6721(2) 0.5014(2) 0.42326(9) 0.0551(7) Uani 1 1 d .
H71 H 0.7029 0.4921 0.4526 0.066 Uiso 1 1 calc R

loop_
_atom_site_aniso_label
_atom_site_aniso_U_11
_atom_site_aniso_U_22
_atom_site_aniso_U_33
_atom_site_aniso_U_23
_atom_site_aniso_U_13
_atom_site_aniso_U_12
Ti1 0.01018(14) 0.01195(13) 0.01001(14) 0.00127(10) 0.00067(11) 0.00038(10)
Cl1 0.0198(2) 0.01534(19) 0.0196(2) -0.00298(15) 0.00390(16) 0.00170(15)
Cl2 0.0178(2) 0.0219(2) 0.0164(2) 0.00589(15) -0.00315(16) 0.00107(16)
O1 0.0134(6) 0.0125(5) 0.0144(6) 0.0009(4) 0.0034(5) 0.0003(4)
O2 0.0114(6) 0.0158(6) 0.0128(5) 0.0030(4) 0.0011(4) 0.0010(4)
N1 0.0119(7) 0.0151(7) 0.0127(7) 0.0022(5) 0.0014(5) -0.0001(5)
N2 0.0136(7) 0.0149(7) 0.0123(7) 0.0009(5) 0.0010(5) 0.0003(5)
N3 0.0117(7) 0.0146(6) 0.0125(6) 0.0004(5) 0.0028(5) -0.0010(5)
N4 0.0142(7) 0.0186(7) 0.0115(7) 0.0001(5) 0.0009(5) -0.0024(5)
C0 0.0204(9) 0.0276(9) 0.0106(8) 0.0002(7) 0.0023(7) -0.0008(7)
C1 0.0363(12) 0.0356(11) 0.0276(11) -0.0028(9) 0.0037(9) 0.0002(9)
C2 0.0350(12) 0.0352(11) 0.0329(12) 0.0101(9) 0.0057(10) 0.0056(9)
C3 0.0256(11) 0.0521(13) 0.0206(10) 0.0069(9) 0.0019(8) -0.0006(9)
C4 0.0269(11) 0.0414(12) 0.0298(11) -0.0058(9) 0.0080(9) -0.0061(9)
C5 0.0274(11) 0.0409(12) 0.0250(10) 0.0023(9) 0.0002(9) 0.0050(9)
C6 0.0274(11) 0.0319(11) 0.0370(12) 0.0036(9) 0.0099(9) 0.0044(8)
C7 0.0151(8) 0.0128(7) 0.0093(7) 0.0008(6) 0.0001(6) 0.0026(6)
C8 0.0135(8) 0.0152(8) 0.0106(7) 0.0018(6) -0.0009(6) 0.0001(6)
C9 0.0123(8) 0.0161(8) 0.0165(8) 0.0032(6) 0.0028(6) 0.0015(6)
C10 0.0105(8) 0.0173(8) 0.0145(8) 0.0052(6) 0.0044(6) 0.0005(6)
C11 0.0112(8) 0.0165(8) 0.0112(7) 0.0013(6) 0.0050(6) -0.0011(6)
C12 0.0160(8) 0.0167(8) 0.0180(8) -0.0005(6) -0.0023(7) -0.0016(6)
C13 0.0129(8) 0.0189(8) 0.0248(9) 0.0016(7) -0.0010(7) -0.0036(6)
C14 0.0107(8) 0.0183(8) 0.0232(9) 0.0046(7) 0.0034(7) -0.0004(6)
C15 0.0109(8) 0.0160(8) 0.0150(8) 0.0034(6) 0.0047(6) -0.0009(6)
C16 0.0127(8) 0.0142(8) 0.0145(8) 0.0026(6) 0.0021(6) 0.0002(6)
C17 0.0122(8) 0.0119(7) 0.0136(8) -0.0014(6) 0.0015(6) 0.0007(6)
C18 0.0143(8) 0.0107(7) 0.0110(7) -0.0004(6) 0.0002(6) 0.0016(6)
C19 0.0138(8) 0.0125(7) 0.0123(8) -0.0010(6) 0.0033(6) 0.0009(6)
C20 0.0109(8) 0.0145(8) 0.0173(8) -0.0008(6) 0.0006(6) 0.0018(6)
C21 0.0155(8) 0.0124(7) 0.0129(8) -0.0010(6) 0.0006(6) 0.0020(6)
C22 0.0149(8) 0.0179(8) 0.0163(8) 0.0042(6) -0.0008(7) 0.0016(6)
C23 0.0217(10) 0.0285(10) 0.0229(9) 0.0115(7) 0.0014(8) 0.0040(7)
C24 0.0241(10) 0.0300(10) 0.0237(10) 0.0019(8) -0.0081(8) -0.0008(8)
C25 0.0233(10) 0.0226(9) 0.0267(10) 0.0064(7) 0.0026(8) 0.0092(7)
C26 0.0169(8) 0.0124(7) 0.0120(7) 0.0009(6) 0.0024(6) 0.0004(6)
C27 0.0131(8) 0.0156(8) 0.0153(8) 0.0015(6) 0.0043(6) 0.0028(6)
C28 0.0098(8) 0.0156(8) 0.0150(8) 0.0014(6) 0.0051(6) -0.0015(6)
C29 0.0104(8) 0.0155(8) 0.0108(7) -0.0003(6) 0.0030(6) -0.0037(6)
C30 0.0146(8) 0.0178(8) 0.0178(8) 0.0032(6) 0.0055(7) 0.0001(6)
C31 0.0213(9) 0.0254(9) 0.0137(8) 0.0033(7) 0.0076(7) -0.0001(7)
C32 0.0101(8) 0.0145(8) 0.0161(8) 0.0031(6) 0.0033(6) -0.0025(6)
C33 0.0157(8) 0.0138(8) 0.0160(8) 0.0034(6) 0.0041(7) 0.0014(6)
C34 0.0145(8) 0.0153(8) 0.0115(8) 0.0013(6) 0.0018(6) 0.0004(6)
C35 0.0161(8) 0.0136(8) 0.0154(8) 0.0014(6) 0.0015(7) -0.0012(6)
C36 0.0152(8) 0.0156(8) 0.0145(8) -0.0010(6) -0.0017(7) 0.0025(6)
C37 0.0125(8) 0.0185(8) 0.0142(8) 0.0001(6) 0.0012(6) 0.0018(6)
C38 0.0163(9) 0.0143(8) 0.0331(10) -0.0049(7) 0.0045(8) 0.0005(6)
C39 0.0194(11) 0.0154(10) 0.103(2) -0.0063(11) -0.0057(12) 0.0043(8)
C40 0.0628(16) 0.0280(11) 0.0390(13) -0.0118(9) 0.0264(12) -0.0080(10)
C41 0.0284(10) 0.0163(9) 0.0352(11) -0.0005(7) 0.0082(9) 0.0030(7)
C42 0.0156(8) 0.0137(8) 0.0173(8) -0.0004(6) 0.0064(7) -0.0014(6)
C43 0.0128(8) 0.0189(8) 0.0154(8) 0.0001(6) 0.0044(6) -0.0034(6)
C44 0.0114(8) 0.0193(8) 0.0149(8) 0.0027(6) 0.0016(6) -0.0003(6)
C45 0.0234(10) 0.0261(9) 0.0145(8) -0.0024(7) 0.0024(7) -0.0012(7)
C46 0.0440(13) 0.0323(11) 0.0173(9) 0.0021(8) 0.0082(9) 0.0056(9)
C47 0.0442(13) 0.0259(10) 0.0188(9) -0.0050(7) 0.0054(9) -0.0020(9)
C48 0.0251(11) 0.0565(14) 0.0292(11) -0.0140(10) -0.0031(9) -0.0103(10)
C49 0.0122(8) 0.0189(8) 0.0128(8) 0.0046(6) 0.0025(6) 0.0008(6)
C50 0.0119(8) 0.0195(8) 0.0138(8) 0.0010(6) 0.0043(6) -0.0028(6)
C51 0.0156(8) 0.0148(8) 0.0172(8) 0.0014(6) 0.0060(7) 0.0006(6)
C52 0.0185(9) 0.0210(8) 0.0146(8) -0.0011(6) 0.0028(7) 0.0000(7)
C53 0.0289(11) 0.0242(9) 0.0259(10) -0.0045(8) 0.0018(8) -0.0046(8)
C54 0.0253(10) 0.0341(10) 0.0166(9) -0.0025(7) 0.0066(8) 0.0009(8)
C55 0.0251(10) 0.0318(10) 0.0153(9) -0.0020(7) -0.0007(7) 0.0015(8)
C56 0.0271(13) 0.0530(16) 0.105(3) -0.0080(16) 0.0117(15) -0.0056(11)
C57 0.0140(10) 0.084(2) 0.0532(15) 0.0145(14) 0.0058(10) 0.0103(11)
C58 0.0304(12) 0.0387(12) 0.0533(15) 0.0166(11) 0.0174(11) 0.0152(10)
C59 0.0502(15) 0.0510(15) 0.0479(15) 0.0062(12) 0.0206(12) 0.0180(12)
C60 0.0440(16) 0.0472(16) 0.086(2) 0.0340(15) 0.0120(15) 0.0075(12)
C61 0.0559(17) 0.0608(18) 0.0525(16) 0.0257(14) 0.0206(14) 0.0170(14)

loop_
_atom_type_symbol
_atom_type_description
_atom_type_scat_dispersion_real
_atom_type_scat_dispersion_imag
_atom_type_scat_source
C C 0.0033 0.0016 'International Tables Vol C Tables 4.2.6.8 and 6.1.1.4'
H H 0.0000 0.0000 'International Tables Vol C Tables 4.2.6.8 and 6.1.1.4'
N N 0.0061 0.0033 'International Tables Vol C Tables 4.2.6.8 and 6.1.1.4'
O O 0.0106 0.0060 'International Tables Vol C Tables 4.2.6.8 and 6.1.1.4'
Cl Cl 0.1484 0.1585 'International Tables Vol C Tables 4.2.6.8 and 6.1.1.4'
Ti Ti 0.2776 0.4457 'International Tables Vol C Tables 4.2.6.8 and 6.1.1.4'

loop_
_geom_angle_atom_site_label_1
_geom_angle_atom_site_label_2
_geom_angle_atom_site_label_3
_geom_angle
O2 Ti1 O1 94.73(5)
O2 Ti1 N4 96.69(5)
O1 Ti1 N4 96.38(5)
O2 Ti1 N2 94.80(5)
O1 Ti1 N2 97.23(5)
N4 Ti1 N2 161.37(5)
O2 Ti1 Cl2 178.38(4)
O1 Ti1 Cl2 86.35(4)
N4 Ti1 Cl2 84.37(4)
N2 Ti1 Cl2 83.86(4)
O2 Ti1 Cl1 90.24(4)
O1 Ti1 Cl1 175.01(4)
N4 Ti1 Cl1 82.50(4)
N2 Ti1 Cl1 82.84(4)
Cl2 Ti1 Cl1 88.690(18)
C7 O1 Ti1 156.44(10)
C18 O2 Ti1 169.28(10)
C14 N1 N2 110.91(13)
C14 N1 C11 125.20(14)
N2 N1 C11 123.57(13)
C12 N2 N1 105.33(13)
C12 N2 Ti1 129.56(12)
N1 N2 Ti1 125.03(10)
C30 N3 N4 111.11(13)
C30 N3 C29 126.36(14)
N4 N3 C29 122.50(13)
C0 N4 N3 105.14(13)
C0 N4 Ti1 128.88(11)
N3 N4 Ti1 125.64(10)
N4 C0 C31 110.96(15)
N4 C0 H21 124.5
C31 C0 H21 124.5
C2 C1 C5 120.1(2)
C2 C1 H1 119.9
C5 C1 H1 119.9
C1 C2 C3 120.2(2)
C1 C2 H5 119.9
C3 C2 H5 119.9
C4 C3 C2 119.62(19)
C4 C3 H4 120.2
C2 C3 H4 120.2
C3 C4 C6 120.1(2)
C3 C4 H2 119.9
C6 C4 H2 119.9
C6 C5 C1 119.73(19)
C6 C5 H3 120.1
C1 C5 H3 120.1
C5 C6 C4 120.2(2)
C5 C6 H6 119.9
C4 C6 H6 119.9
O1 C7 C34 120.39(14)
O1 C7 C8 119.85(14)
C34 C7 C8 119.70(14)
C37 C8 C7 119.32(15)
C37 C8 C9 119.36(15)
C7 C8 C9 121.29(14)
C10 C9 C8 110.68(13)
C10 C9 H66 109.5
C8 C9 H66 109.5
C10 C9 H65 109.5
C8 C9 H65 109.5
H66 C9 H65 108.1
C51 C10 C11 117.20(15)
C51 C10 C9 121.51(15)
C11 C10 C9 121.21(15)
C15 C11 C10 122.99(15)
C15 C11 N1 119.14(14)
C10 C11 N1 117.81(14)
N2 C12 C13 111.01(15)
N2 C12 H9 124.5
C13 C12 H9 124.5
C14 C13 C12 105.13(15)
C14 C13 H8 127.4
C12 C13 H8 127.4
N1 C14 C13 107.61(15)
N1 C14 H7 126.2
C13 C14 H7 126.2
C11 C15 C49 117.38(15)
C11 C15 C16 121.05(14)
C49 C15 C16 121.55(14)
C15 C16 C17 112.81(13)
C15 C16 H53 109.0
C17 C16 H53 109.0
C15 C16 H52 109.0
C17 C16 H52 109.0
H53 C16 H52 107.8
C26 C17 C18 118.64(15)
C26 C17 C16 119.53(14)
C18 C17 C16 121.82(14)
O2 C18 C17 120.43(14)
O2 C18 C19 119.66(14)
C17 C18 C19 119.86(14)
C20 C19 C18 119.00(15)
C20 C19 C27 120.18(15)
C18 C19 C27 120.66(14)
C19 C20 C21 122.64(15)
C19 C20 H10 118.7
C21 C20 H10 118.7
C26 C21 C20 116.77(14)
C26 C21 C22 123.47(14)
C20 C21 C22 119.74(15)
C21 C22 C23 111.77(14)
C21 C22 C24 108.94(13)
C23 C22 C24 108.35(15)
C21 C22 C25 110.01(14)
C23 C22 C25 108.56(14)
C24 C22 C25 109.17(15)
C22 C23 H11 109.5
C22 C23 H12 109.5
H11 C23 H12 109.5
C22 C23 H13 109.5
H11 C23 H13 109.5
H12 C23 H13 109.5
C22 C24 H16 109.5
C22 C24 H15 109.5
H16 C24 H15 109.5
C22 C24 H14 109.5
H16 C24 H14 109.5
H15 C24 H14 109.5
C22 C25 H17 109.5
C22 C25 H18 109.5
H17 C25 H18 109.5
C22 C25 H19 109.5
H17 C25 H19 109.5
H18 C25 H19 109.5
C21 C26 C17 123.05(15)
C21 C26 H20 118.5
C17 C26 H20 118.5
C19 C27 C28 109.68(13)
C19 C27 H50 109.7
C28 C27 H50 109.7
C19 C27 H51 109.7
C28 C27 H51 109.7
H50 C27 H51 108.2
C29 C28 C44 117.39(15)
C29 C28 C27 121.25(14)
C44 C28 C27 121.07(14)
C32 C29 C28 122.68(15)
C32 C29 N3 118.23(14)
C28 C29 N3 119.08(14)
N3 C30 C31 107.32(15)
N3 C30 H25 126.3
C31 C30 H25 126.3
C30 C31 C0 105.47(15)
C30 C31 H24 127.3
C0 C31 H24 127.3
C29 C32 C42 117.78(15)
C29 C32 C33 121.13(14)
C42 C32 C33 121.02(14)
C32 C33 C34 112.83(13)
C32 C33 H37 109.0
C34 C33 H37 109.0
C32 C33 H38 109.0
C34 C33 H38 109.0
H37 C33 H38 107.8
C35 C34 C7 118.59(15)
C35 C34 C33 118.80(14)
C7 C34 C33 122.61(14)
C36 C35 C34 123.26(15)
C36 C35 H26 118.4
C34 C35 H26 118.4
C35 C36 C37 116.73(15)
C35 C36 C38 122.42(15)
C37 C36 C38 120.78(15)
C8 C37 C36 122.36(15)
C8 C37 H27 118.8
C36 C37 H27 118.8
C41 C38 C39 108.67(17)
C41 C38 C36 112.06(15)
C39 C38 C36 110.76(14)
C41 C38 C40 107.98(15)
C39 C38 C40 108.64(19)
C36 C38 C40 108.64(15)
C38 C39 H29 109.5
C38 C39 H28 109.5
H29 C39 H28 109.5
C38 C39 H30 109.5
H29 C39 H30 109.5
H28 C39 H30 109.5
C38 C40 H33 109.5
C38 C40 H31 109.5
H33 C40 H31 109.5
C38 C40 H32 109.5
H33 C40 H32 109.5
H31 C40 H32 109.5
C38 C41 H34 109.5
C38 C41 H36 109.5
H34 C41 H36 109.5
C38 C41 H35 109.5
H34 C41 H35 109.5
H36 C41 H35 109.5
C43 C42 C32 121.67(15)
C43 C42 H49 119.2
C32 C42 H49 119.2
C42 C43 C44 117.72(15)
C42 C43 C45 123.03(15)
C44 C43 C45 119.25(15)
C28 C44 C43 122.27(15)
C28 C44 H39 118.9
C43 C44 H39 118.9
C43 C45 C47 112.37(15)
C43 C45 C46 109.55(15)
C47 C45 C46 108.54(15)
C43 C45 C48 108.80(15)
C47 C45 C48 108.43(16)
C46 C45 C48 109.09(17)
C45 C46 H42 109.5
C45 C46 H41 109.5
H42 C46 H41 109.5
C45 C46 H40 109.5
H42 C46 H40 109.5
H41 C46 H40 109.5
C45 C47 H45 109.5
C45 C47 H43 109.5
H45 C47 H43 109.5
C45 C47 H44 109.5
H45 C47 H44 109.5
H43 C47 H44 109.5
C45 C48 H46 109.5
C45 C48 H47 109.5
H46 C48 H47 109.5
C45 C48 H48 109.5
H46 C48 H48 109.5
H47 C48 H48 109.5
C50 C49 C15 121.62(15)
C50 C49 H64 119.2
C15 C49 H64 119.2
C49 C50 C51 117.81(15)
C49 C50 C52 122.60(15)
C51 C50 C52 119.47(15)
C10 C51 C50 122.05(15)
C10 C51 H54 119.0
C50 C51 H54 119.0
C50 C52 C55 112.61(14)
C50 C52 C53 111.69(14)
C55 C52 C53 108.75(15)
C50 C52 C54 106.86(14)
C55 C52 C54 108.13(14)
C53 C52 C54 108.66(15)
C52 C53 H55 109.5
C52 C53 H56 109.5
H55 C53 H56 109.5
C52 C53 H57 109.5
H55 C53 H57 109.5
H56 C53 H57 109.5
C52 C54 H59 109.5
C52 C54 H60 109.5
H59 C54 H60 109.5
C52 C54 H58 109.5
H59 C54 H58 109.5
H60 C54 H58 109.5
C52 C55 H62 109.5
C52 C55 H63 109.5
H62 C55 H63 109.5
C52 C55 H61 109.5
H62 C55 H61 109.5
H63 C55 H61 109.5
C60 C56 C57 118.8(3)
C60 C56 H67 120.6
C57 C56 H67 120.6
C58 C57 C56 118.3(2)
C58 C57 H72 120.8
C56 C57 H72 120.8
C59 C58 C57 120.7(2)
C59 C58 H69 119.7
C57 C58 H69 119.7
C58 C59 C61 120.8(3)
C58 C59 H68 119.6
C61 C59 H68 119.6
C61 C60 C56 121.1(2)
C61 C60 H70 119.4
C56 C60 H70 119.4
C60 C61 C59 120.2(3)
C60 C61 H71 119.9
C59 C61 H71 119.9

loop_
_geom_bond_atom_site_label_1
_geom_bond_atom_site_label_2
_geom_bond_distance
Ti1 O2 1.8222(11)
Ti1 O1 1.8267(11)
Ti1 N4 2.1600(14)
Ti1 N2 2.1676(14)
Ti1 Cl2 2.3881(5)
Ti1 Cl1 2.4067(5)
O1 C7 1.3583(18)
O2 C18 1.3570(18)
N1 C14 1.347(2)
N1 N2 1.3587(18)
N1 C11 1.438(2)
N2 C12 1.340(2)
N3 C30 1.345(2)
N3 N4 1.3633(19)
N3 C29 1.433(2)
N4 C0 1.342(2)
C0 C31 1.384(2)
C0 H21 0.9500
C1 C2 1.378(3)
C1 C5 1.382(3)
C1 H1 0.9500
C2 C3 1.385(3)
C2 H5 0.9500
C3 C4 1.378(3)
C3 H4 0.9500
C4 C6 1.383(3)
C4 H2 0.9500
C5 C6 1.378(3)
C5 H3 0.9500
C6 H6 0.9500
C7 C34 1.405(2)
C7 C8 1.407(2)
C8 C37 1.393(2)
C8 C9 1.515(2)
C9 C10 1.516(2)
C9 H66 0.9900
C9 H65 0.9900
C10 C51 1.387(2)
C10 C11 1.392(2)
C11 C15 1.385(2)
C12 C13 1.388(2)
C12 H9 0.9500
C13 C14 1.375(2)
C13 H8 0.9500
C14 H7 0.9500
C15 C49 1.399(2)
C15 C16 1.513(2)
C16 C17 1.513(2)
C16 H53 0.9900
C16 H52 0.9900
C17 C26 1.400(2)
C17 C18 1.402(2)
C18 C19 1.410(2)
C19 C20 1.389(2)
C19 C27 1.509(2)
C20 C21 1.402(2)
C20 H10 0.9500
C21 C26 1.385(2)
C21 C22 1.533(2)
C22 C23 1.534(2)
C22 C24 1.537(2)
C22 C25 1.536(2)
C23 H11 0.9800
C23 H12 0.9800
C23 H13 0.9800
C24 H16 0.9800
C24 H15 0.9800
C24 H14 0.9800
C25 H17 0.9800
C25 H18 0.9800
C25 H19 0.9800
C26 H20 0.9500
C27 C28 1.515(2)
C27 H50 0.9900
C27 H51 0.9900
C28 C29 1.389(2)
C28 C44 1.389(2)
C29 C32 1.385(2)
C30 C31 1.379(2)
C30 H25 0.9500
C31 H24 0.9500
C32 C42 1.396(2)
C32 C33 1.513(2)
C33 C34 1.514(2)
C33 H37 0.9900
C33 H38 0.9900
C34 C35 1.395(2)
C35 C36 1.389(2)
C35 H26 0.9500
C36 C37 1.398(2)
C36 C38 1.532(2)
C37 H27 0.9500
C38 C41 1.525(3)
C38 C39 1.525(3)
C38 C40 1.543(3)
C39 H29 0.9800
C39 H28 0.9800
C39 H30 0.9800
C40 H33 0.9800
C40 H31 0.9800
C40 H32 0.9800
C41 H34 0.9800
C41 H36 0.9800
C41 H35 0.9800
C42 C43 1.396(2)
C42 H49 0.9500
C43 C44 1.398(2)
C43 C45 1.528(2)
C44 H39 0.9500
C45 C47 1.531(3)
C45 C46 1.536(3)
C45 C48 1.539(3)
C46 H42 0.9800
C46 H41 0.9800
C46 H40 0.9800
C47 H45 0.9800
C47 H43 0.9800
C47 H44 0.9800
C48 H46 0.9800
C48 H47 0.9800
C48 H48 0.9800
C49 C50 1.396(2)
C49 H64 0.9500
C50 C51 1.402(2)
C50 C52 1.532(2)
C51 H54 0.9500
C52 C55 1.536(2)
C52 C53 1.536(2)
C52 C54 1.539(2)
C53 H55 0.9800
C53 H56 0.9800
C53 H57 0.9800
C54 H59 0.9800
C54 H60 0.9800
C54 H58 0.9800
C55 H62 0.9800
C55 H63 0.9800
C55 H61 0.9800
C56 C60 1.372(4)
C56 C57 1.428(4)
C56 H67 0.9500
C57 C58 1.373(4)
C57 H72 0.9500
C58 C59 1.361(3)
C58 H69 0.9500
C59 C61 1.363(3)
C59 H68 0.9500
C60 C61 1.352(4)
C60 H70 0.9500
C61 H71 0.9500
